data_4078931
loop_
_publ_author_name
'Chapp, Timothy W.'
'Schoenfeld, Adam J.'
'Sanderson, Matthew D.'
'Chang, Cory L.'
'Glueck, David S.'
'Golen, James A.'
'Moore, Curtis E.'
'Rheingold, Arnold L.'

_publ_section_title
;
 Synthesis, Structure, Dynamics, and Selective Methylation of Platinum and
 Palladium Diphosphametallacyclobutane Complexes
;
_journal_issue 15
_journal_name_full Organometallics
_journal_page_first 5573
_journal_paper_doi 10.1021/om3005367
_journal_volume 31
_journal_year 2012
_chemical_absolute_configuration ad
_chemical_formula_sum 'C65 H88 F6 O7 P4 Pt S2'
_chemical_formula_weight 1478.44
_chemical_name_systematic
; 
 ? 
;
_space_group_IT_number 169
_symmetry_cell_setting hexagonal
_symmetry_space_group_name_Hall 'P 61'
_symmetry_space_group_name_H-M 'P 61'
_atom_sites_solution_hydrogens geom
_atom_sites_solution_primary direct
_atom_sites_solution_secondary difmap
_audit_creation_method SHELXL-97
_cell_angle_alpha 90.00
_cell_angle_beta 90.00
_cell_angle_gamma 120.00
_cell_formula_units_Z 6
_cell_length_a 13.4616(2)
_cell_length_b 13.4616(2)
_cell_length_c 66.2129(15)
_cell_measurement_reflns_used 9889
_cell_measurement_temperature 100(2)
_cell_measurement_theta_max 65.94
_cell_measurement_theta_min 3.79
_cell_volume 10391.2(3)
_computing_cell_refinement 'Bruker SAINT'
_computing_data_collection 'Bruker APEX2'
_computing_data_reduction 'Bruker SAINT'
_computing_molecular_graphics 'Bruker SHELXTL'
_computing_publication_material 'Bruker SHELXTL'
_computing_structure_refinement 'SHELXL-97 (Sheldrick, 2008)'
_computing_structure_solution 'SHELXS-97 (Sheldrick, 2008)'
_diffrn_ambient_temperature 100(2)
_diffrn_measured_fraction_theta_full 0.974
_diffrn_measured_fraction_theta_max 0.974
_diffrn_measurement_device_type 'Bruker APEX-II CCD'
_diffrn_measurement_method '\f and \w scans'
_diffrn_radiation_monochromator graphite
_diffrn_radiation_source 'fine-focus sealed tube'
_diffrn_radiation_type CuK\a
_diffrn_radiation_wavelength 1.54178
_diffrn_reflns_av_R_equivalents 0.0335
_diffrn_reflns_av_sigmaI/netI 0.0438
_diffrn_reflns_limit_h_max 14
_diffrn_reflns_limit_h_min -15
_diffrn_reflns_limit_k_max 11
_diffrn_reflns_limit_k_min -14
_diffrn_reflns_limit_l_max 77
_diffrn_reflns_limit_l_min -74
_diffrn_reflns_number 41464
_diffrn_reflns_theta_full 66.18
_diffrn_reflns_theta_max 66.18
_diffrn_reflns_theta_min 3.79
_exptl_absorpt_coefficient_mu 5.767
_exptl_absorpt_correction_T_max 0.6555
_exptl_absorpt_correction_T_min 0.3917
_exptl_absorpt_correction_type multi-scan
_exptl_absorpt_process_details sadabs
_exptl_crystal_colour yellow
_exptl_crystal_density_diffrn 1.418
_exptl_crystal_density_method 'not measured'
_exptl_crystal_description PLATE
_exptl_crystal_F_000 4548
_exptl_crystal_size_max 0.20
_exptl_crystal_size_mid 0.10
_exptl_crystal_size_min 0.08
_refine_diff_density_max 1.484
_refine_diff_density_min -0.882
_refine_diff_density_rms 0.097
_refine_ls_abs_structure_details 'Flack H D (1983), Acta Cryst. A39, 876-881'
_refine_ls_abs_structure_Flack 0.021(7)
_refine_ls_extinction_method none
_refine_ls_goodness_of_fit_ref 1.093
_refine_ls_hydrogen_treatment constr
_refine_ls_matrix_type full
_refine_ls_number_parameters 722
_refine_ls_number_reflns 11553
_refine_ls_number_restraints 11
_refine_ls_restrained_S_all 1.107
_refine_ls_R_factor_all 0.0411
_refine_ls_R_factor_gt 0.0398
_refine_ls_shift/su_max 0.019
_refine_ls_shift/su_mean 0.000
_refine_ls_structure_factor_coef Fsqd
_refine_ls_weighting_details 'calc w=1/[\s^2^(Fo^2^)+(0.0469P)^2^+19.1303P] where P=(Fo^2^+2Fc^2^)/3'
_refine_ls_weighting_scheme calc
_refine_ls_wR_factor_gt 0.0983
_refine_ls_wR_factor_ref 0.0990
_reflns_number_gt 11190
_reflns_number_total 11553
_reflns_threshold_expression >2sigma(I)
_cod_data_source_file om3005367_si_002.cif
_cod_data_source_block glu325
_cod_depositor_comments
;
The following automatic conversions were performed:

'_symmetry_cell_setting' value 'Hexagonal' changed to 'hexagonal'
according to /home/saulius/struct/CIF-dictionaries/cif_core.dic
dictionary named 'cif_core.dic' version 2.4.2 from 2011-04-26.

Automatic conversion script
Id: cif_fix_values 1891 2012-01-12 08:04:46Z andrius 
;
_cod_original_sg_symbol_H-M P6(1)
_cod_database_code 4078931
_alert_comments
;
Platon program Squeeze used to render the diffusely scattered and disordered cocrystallized solvent.
  The authors of CHECKCIF are currently working to better incorporate SQUEEZE data into the review process.
Program found six void of roughly 250 A3 with 60 e/void. This
was associated with 6 molecules of diethyl ether (42 e)  and
was added to the unit card as 6 times C4 H10 O or 24C,40H, 6O
to adjust for molecular mass, density and F000 value.

Alert A - Plat601 Void of 239 A3
Alert B - Plat043 and Chemical Formula
Alert C - Plat041 and Plat068
Response - all these alerts are associated with the use of 
Platon program Squeeze. The formula unit card was adjusted to
account for change in molecular mass, density and F000 value
when residual electron density was accounted for by the progam
Squeeze.
;

loop_
_symmetry_equiv_pos_as_xyz
'x, y, z'
'-y, x-y, z+1/3'
'-x+y, -x, z+2/3'
'-x, -y, z+1/2'
'y, -x+y, z+5/6'
'x-y, x, z+1/6'

loop_
_atom_site_label
_atom_site_type_symbol
_atom_site_fract_x
_atom_site_fract_y
_atom_site_fract_z
_atom_site_U_iso_or_equiv
_atom_site_adp_type
_atom_site_occupancy
_atom_site_symmetry_multiplicity
_atom_site_calc_flag
_atom_site_refinement_flags
_atom_site_disorder_assembly
_atom_site_disorder_group
C1 C -0.2091(5) 0.1900(5) 0.48063(9) 0.0316(13) Uani 1 1 d . . .
H1A H -0.2434 0.2365 0.4767 0.047 Uiso 1 1 calc R . .
H1B H -0.2643 0.1245 0.4887 0.047 Uiso 1 1 calc R . .
H1C H -0.1890 0.1622 0.4685 0.047 Uiso 1 1 calc R . .
C2 C -0.1243(5) 0.2799(5) 0.52165(8) 0.0283(13) Uani 1 1 d . . .
H2A H -0.2084 0.2327 0.5234 0.034 Uiso 1 1 calc R . .
H2B H -0.0974 0.3590 0.5264 0.034 Uiso 1 1 calc R . .
C3 C -0.1379(6) 0.1065(5) 0.55224(9) 0.0352(14) Uani 1 1 d . . .
H3A H -0.1448 0.1437 0.5645 0.053 Uiso 1 1 calc R . .
H3B H -0.1036 0.0594 0.5557 0.053 Uiso 1 1 calc R . .
H3C H -0.2141 0.0577 0.5464 0.053 Uiso 1 1 calc R . .
C4 C 0.0675(5) 0.3316(5) 0.54851(8) 0.0263(12) Uani 1 1 d . . .
C5 C 0.0378(6) 0.4015(5) 0.56054(9) 0.0326(14) Uani 1 1 d . . .
C6 C 0.1256(6) 0.4983(6) 0.56983(10) 0.0420(16) Uani 1 1 d . . .
H6A H 0.1077 0.5488 0.5769 0.050 Uiso 1 1 calc R . .
C7 C 0.2390(6) 0.5230(6) 0.56911(12) 0.0465(18) Uani 1 1 d . . .
C8 C 0.2630(6) 0.4481(6) 0.55891(9) 0.0363(15) Uani 1 1 d . . .
H8A H 0.3398 0.4628 0.5588 0.044 Uiso 1 1 calc R . .
C9 C 0.1797(5) 0.3523(5) 0.54881(8) 0.0305(13) Uani 1 1 d . . .
C10 C 0.2122(5) 0.2648(5) 0.54127(9) 0.0309(13) Uani 1 1 d . . .
H10A H 0.1500 0.2097 0.5321 0.037 Uiso 1 1 calc R . .
C11 C 0.2203(6) 0.1980(6) 0.55894(10) 0.0389(15) Uani 1 1 d . . .
H11A H 0.1479 0.1624 0.5664 0.058 Uiso 1 1 calc R . .
H11B H 0.2829 0.2500 0.5679 0.058 Uiso 1 1 calc R . .
H11C H 0.2354 0.1382 0.5540 0.058 Uiso 1 1 calc R . .
C12 C 0.3276(6) 0.3219(7) 0.52921(11) 0.0484(18) Uani 1 1 d . . .
H12A H 0.3220 0.3652 0.5178 0.073 Uiso 1 1 calc R . .
H12B H 0.3428 0.2623 0.5242 0.073 Uiso 1 1 calc R . .
H12C H 0.3904 0.3741 0.5381 0.073 Uiso 1 1 calc R . .
C13 C -0.0843(6) 0.3753(6) 0.56510(9) 0.0377(15) Uani 1 1 d . . .
H13A H -0.1388 0.3094 0.5565 0.045 Uiso 1 1 calc R . .
C14 C -0.1115(7) 0.3404(6) 0.58737(10) 0.0491(18) Uani 1 1 d . . .
H14A H -0.1030 0.2734 0.5900 0.074 Uiso 1 1 calc R . .
H14B H -0.1904 0.3214 0.5903 0.074 Uiso 1 1 calc R . .
H14C H -0.0584 0.4043 0.5960 0.074 Uiso 1 1 calc R . .
C15 C -0.0995(7) 0.4785(7) 0.56050(11) 0.0509(18) Uani 1 1 d . . .
H15A H -0.0831 0.4989 0.5462 0.076 Uiso 1 1 calc R . .
H15B H -0.0465 0.5438 0.5689 0.076 Uiso 1 1 calc R . .
H15C H -0.1785 0.4588 0.5635 0.076 Uiso 1 1 calc R . .
C16 C 0.3261(7) 0.6295(6) 0.58036(16) 0.062(2) Uani 1 1 d . . .
H16A H 0.2865 0.6358 0.5927 0.075 Uiso 1 1 calc R . .
C17 C 0.4275(7) 0.6200(8) 0.58773(14) 0.065(2) Uani 1 1 d . . .
H17A H 0.4000 0.5509 0.5960 0.098 Uiso 1 1 calc R . .
H17B H 0.4780 0.6877 0.5958 0.098 Uiso 1 1 calc R . .
H17C H 0.4700 0.6153 0.5761 0.098 Uiso 1 1 calc R . .
C18 C 0.3544(7) 0.7334(6) 0.56722(17) 0.069(3) Uani 1 1 d . . .
H18A H 0.2834 0.7327 0.5637 0.103 Uiso 1 1 calc R . .
H18B H 0.3929 0.7304 0.5549 0.103 Uiso 1 1 calc R . .
H18C H 0.4050 0.8038 0.5747 0.103 Uiso 1 1 calc R . .
C19 C -0.0090(5) 0.4211(5) 0.48485(8) 0.0297(13) Uani 1 1 d . . .
C20 C 0.1083(5) 0.4812(5) 0.48015(9) 0.0332(14) Uani 1 1 d . . .
C21 C 0.1515(6) 0.5745(6) 0.46729(10) 0.0385(15) Uani 1 1 d . . .
H21A H 0.2305 0.6134 0.4638 0.046 Uiso 1 1 calc R . .
C22 C 0.0785(6) 0.6127(6) 0.45924(9) 0.0374(15) Uani 1 1 d . A .
C23 C -0.0322(6) 0.5633(5) 0.46597(10) 0.0386(15) Uani 1 1 d . . .
H23A H -0.0791 0.5938 0.4619 0.046 Uiso 1 1 calc R . .
C24 C -0.0782(6) 0.4654(5) 0.47922(9) 0.0361(15) Uani 1 1 d . . .
C25 C -0.1980(5) 0.4276(5) 0.48738(10) 0.0333(14) Uani 1 1 d . . .
H25A H -0.2201 0.3600 0.4964 0.040 Uiso 1 1 calc R . .
C26 C -0.2915(6) 0.3910(6) 0.47136(13) 0.0502(18) Uani 1 1 d . . .
H26A H -0.2943 0.3289 0.4632 0.075 Uiso 1 1 calc R . .
H26B H -0.2743 0.4565 0.4626 0.075 Uiso 1 1 calc R . .
H26C H -0.3658 0.3641 0.4780 0.075 Uiso 1 1 calc R . .
C27 C -0.1929(6) 0.5238(6) 0.50054(11) 0.0477(17) Uani 1 1 d . . .
H27A H -0.1331 0.5459 0.5108 0.071 Uiso 1 1 calc R . .
H27B H -0.2672 0.4967 0.5072 0.071 Uiso 1 1 calc R . .
H27C H -0.1753 0.5903 0.4920 0.071 Uiso 1 1 calc R . .
C28 C 0.1949(5) 0.4599(6) 0.49104(10) 0.0398(16) Uani 1 1 d . . .
H28A H 0.1548 0.3798 0.4965 0.048 Uiso 1 1 calc R . .
C29 C 0.2406(7) 0.5431(7) 0.50860(11) 0.063(2) Uani 1 1 d . . .
H29A H 0.1767 0.5325 0.5172 0.094 Uiso 1 1 calc R . .
H29B H 0.2812 0.6219 0.5034 0.094 Uiso 1 1 calc R . .
H29C H 0.2937 0.5289 0.5165 0.094 Uiso 1 1 calc R . .
C30 C 0.2935(6) 0.4759(9) 0.47792(12) 0.067(3) Uani 1 1 d . . .
H30A H 0.3457 0.4606 0.4859 0.101 Uiso 1 1 calc R . .
H30B H 0.3348 0.5549 0.4729 0.101 Uiso 1 1 calc R . .
H30C H 0.2638 0.4227 0.4665 0.101 Uiso 1 1 calc R . .
C31 C 0.1275(7) 0.7109(6) 0.44428(12) 0.0525(19) Uani 1 1 d D . .
H31A H 0.0606 0.6777 0.4348 0.063 Uiso 0.139(14) 1 calc PR A 1
H31B H 0.2117 0.7404 0.4430 0.063 Uiso 0.861(14) 1 d PR A 2
C32 C 0.141(7) 0.829(3) 0.4456(15) 0.094(5) Uani 0.139(14) 1 d PD A 1
H32A H 0.1889 0.8691 0.4574 0.141 Uiso 0.139(14) 1 calc PR A 1
H32B H 0.0658 0.8221 0.4471 0.141 Uiso 0.139(14) 1 calc PR A 1
H32C H 0.1783 0.8719 0.4333 0.141 Uiso 0.139(14) 1 calc PR A 1
C33 C 0.217(4) 0.730(6) 0.4288(7) 0.090(4) Uani 0.139(14) 1 d PD A 1
H33A H 0.2260 0.6626 0.4281 0.135 Uiso 0.139(14) 1 calc PR A 1
H33B H 0.2904 0.7972 0.4327 0.135 Uiso 0.139(14) 1 calc PR A 1
H33C H 0.1937 0.7443 0.4156 0.135 Uiso 0.139(14) 1 calc PR A 1
C32A C 0.1109(12) 0.8078(9) 0.4509(2) 0.094(5) Uani 0.861(14) 1 d PD A 2
H32D H 0.1506 0.8382 0.4638 0.141 Uiso 0.861(14) 1 calc PR A 2
H32E H 0.0288 0.7800 0.4527 0.141 Uiso 0.861(14) 1 calc PR A 2
H32F H 0.1424 0.8686 0.4407 0.141 Uiso 0.861(14) 1 calc PR A 2
C33A C 0.0700(13) 0.6694(10) 0.42449(14) 0.090(4) Uani 0.861(14) 1 d PD A 2
H33D H 0.0781 0.6044 0.4200 0.135 Uiso 0.861(14) 1 calc PR A 2
H33E H 0.1055 0.7314 0.4145 0.135 Uiso 0.861(14) 1 calc PR A 2
H33F H -0.0116 0.6449 0.4258 0.135 Uiso 0.861(14) 1 calc PR A 2
C34 C -0.0189(6) -0.0897(5) 0.48739(10) 0.0339(14) Uani 1 1 d . . .
H34A H 0.0636 -0.0633 0.4856 0.041 Uiso 1 1 calc R . .
H34B H -0.0610 -0.1744 0.4882 0.041 Uiso 1 1 calc R . .
C35 C -0.0610(5) -0.0526(5) 0.46982(9) 0.0333(14) Uani 1 1 d . . .
H35A H -0.1453 -0.0867 0.4706 0.040 Uiso 1 1 calc R . .
H35B H -0.0424 -0.0783 0.4571 0.040 Uiso 1 1 calc R . .
C36 C 0.1575(5) 0.1505(6) 0.46505(9) 0.0335(14) Uani 1 1 d . . .
C37 C 0.2377(6) 0.1909(9) 0.48013(11) 0.072(3) Uani 1 1 d . . .
H37A H 0.2163 0.1982 0.4935 0.086 Uiso 1 1 calc R . .
C38 C 0.3503(6) 0.2213(10) 0.47594(11) 0.077(3) Uani 1 1 d . . .
H38A H 0.4057 0.2505 0.4865 0.092 Uiso 1 1 calc R . .
C39 C 0.3831(6) 0.2096(8) 0.45667(11) 0.054(2) Uani 1 1 d . . .
H39A H 0.4602 0.2301 0.4538 0.065 Uiso 1 1 calc R . .
C40 C 0.3008(6) 0.1675(6) 0.44173(11) 0.0442(17) Uani 1 1 d . . .
H40A H 0.3216 0.1573 0.4285 0.053 Uiso 1 1 calc R . .
C41 C 0.1919(5) 0.1405(5) 0.44533(9) 0.0329(14) Uani 1 1 d . . .
H41A H 0.1378 0.1145 0.4346 0.039 Uiso 1 1 calc R . .
C42 C -0.0399(5) 0.1484(6) 0.44845(9) 0.0346(14) Uani 1 1 d . . .
C43 C 0.0152(6) 0.2644(6) 0.44366(9) 0.0370(15) Uani 1 1 d . . .
H43A H 0.0758 0.3185 0.4519 0.044 Uiso 1 1 calc R . .
C44 C -0.0184(6) 0.3009(7) 0.42683(10) 0.0431(16) Uani 1 1 d . . .
H44A H 0.0187 0.3801 0.4236 0.052 Uiso 1 1 calc R . .
C45 C -0.1069(6) 0.2208(7) 0.41467(9) 0.0459(17) Uani 1 1 d . . .
H45A H -0.1297 0.2456 0.4030 0.055 Uiso 1 1 calc R . .
C46 C -0.1607(6) 0.1072(7) 0.41948(10) 0.0439(17) Uani 1 1 d . . .
H46A H -0.2210 0.0531 0.4111 0.053 Uiso 1 1 calc R . .
C47 C -0.1287(5) 0.0703(6) 0.43615(10) 0.0389(15) Uani 1 1 d . . .
H47A H -0.1672 -0.0091 0.4394 0.047 Uiso 1 1 calc R . .
C48 C 0.0382(5) -0.0575(5) 0.53006(9) 0.0292(13) Uani 1 1 d . . .
C49 C 0.1427(5) -0.0497(6) 0.52560(11) 0.0406(16) Uani 1 1 d . . .
H49A H 0.1763 -0.0244 0.5126 0.049 Uiso 1 1 calc R . .
C50 C 0.1986(7) -0.0795(7) 0.54032(14) 0.058(2) Uani 1 1 d . . .
H50A H 0.2692 -0.0763 0.5373 0.070 Uiso 1 1 calc R . .
C51 C 0.1497(8) -0.1132(7) 0.55907(14) 0.062(2) Uani 1 1 d . . .
H51A H 0.1876 -0.1322 0.5692 0.074 Uiso 1 1 calc R . .
C52 C 0.0481(8) -0.1200(7) 0.56340(13) 0.055(2) Uani 1 1 d . . .
H52A H 0.0146 -0.1456 0.5764 0.066 Uiso 1 1 calc R . .
C53 C -0.0063(6) -0.0904(6) 0.54935(10) 0.0422(16) Uani 1 1 d . . .
H53A H -0.0757 -0.0923 0.5528 0.051 Uiso 1 1 calc R . .
C54 C -0.1913(5) -0.1289(5) 0.51664(8) 0.0286(13) Uani 1 1 d . . .
C55 C -0.2755(5) -0.0967(6) 0.51565(8) 0.0313(14) Uani 1 1 d . . .
H55A H -0.2554 -0.0211 0.5117 0.038 Uiso 1 1 calc R . .
C56 C -0.3872(5) -0.1749(6) 0.52045(10) 0.0393(16) Uani 1 1 d . . .
H56A H -0.4443 -0.1533 0.5199 0.047 Uiso 1 1 calc R . .
C57 C -0.4162(6) -0.2845(5) 0.52604(10) 0.0404(16) Uani 1 1 d . . .
H57A H -0.4935 -0.3381 0.5294 0.049 Uiso 1 1 calc R . .
C58 C -0.3362(6) -0.3165(6) 0.52679(11) 0.0426(17) Uani 1 1 d . . .
H58A H -0.3584 -0.3928 0.5307 0.051 Uiso 1 1 calc R . .
C59 C -0.2242(6) -0.2424(5) 0.52216(11) 0.0390(15) Uani 1 1 d . . .
H59A H -0.1691 -0.2668 0.5227 0.047 Uiso 1 1 calc R . .
C60 C 0.6040(7) 0.6434(11) 0.46403(18) 0.105(3) Uani 1 1 d . . .
O1 O 0.8115(4) 0.6941(4) 0.45997(9) 0.0538(14) Uani 1 1 d . . .
O2 O 0.6789(5) 0.5845(5) 0.43306(8) 0.0590(14) Uani 1 1 d . . .
O3 O 0.7392(4) 0.7850(4) 0.43800(7) 0.0470(12) Uani 1 1 d . . .
O4 O 0.6238(4) 0.0740(4) 0.51987(8) 0.0497(12) Uani 1 1 d . . .
O5 O 0.4712(5) -0.0176(7) 0.54429(15) 0.109(3) Uani 1 1 d . . .
O6 O 0.6457(6) 0.1464(9) 0.55531(11) 0.119(4) Uani 1 1 d . . .
F1 F 0.5700(5) 0.5463(5) 0.47311(9) 0.0898(18) Uani 1 1 d . . .
F2 F 0.6328(5) 0.7251(6) 0.47788(7) 0.0894(19) Uani 1 1 d . . .
F3 F 0.5143(4) 0.6377(5) 0.45353(8) 0.0734(15) Uani 1 1 d . . .
F4 F 0.6057(6) 0.2753(5) 0.52533(14) 0.134(3) Uani 1 1 d D . .
F5 F 0.4529(6) 0.1395(7) 0.51645(10) 0.117(2) Uani 1 1 d D . .
F6 F 0.4701(5) 0.1948(6) 0.54613(9) 0.099(2) Uani 1 1 d D . .
P1 P -0.08018(12) 0.27713(12) 0.49551(2) 0.0255(3) Uani 1 1 d . . .
P2 P -0.04743(12) 0.21509(12) 0.53406(2) 0.0240(3) Uani 1 1 d . . .
P3 P -0.04048(12) -0.02920(12) 0.51077(2) 0.0258(3) Uani 1 1 d . . .
P4 P 0.00853(12) 0.10323(13) 0.47032(2) 0.0277(3) Uani 1 1 d . . .
S1 S 0.72135(14) 0.68046(14) 0.44662(3) 0.0403(4) Uani 1 1 d . . .
S2 S 0.56991(19) 0.0795(2) 0.53805(4) 0.0649(6) Uani 1 1 d . . .
Pt1 Pt -0.015140(19) 0.150895(19) 0.502931(4) 0.02463(6) Uani 1 1 d . . .
C61 C 0.5276(6) 0.1628(9) 0.52999(15) 0.105(3) Uani 1 1 d D . .

loop_
_atom_site_aniso_label
_atom_site_aniso_U_11
_atom_site_aniso_U_22
_atom_site_aniso_U_33
_atom_site_aniso_U_23
_atom_site_aniso_U_13
_atom_site_aniso_U_12
C1 0.032(3) 0.031(3) 0.026(3) -0.001(2) 0.002(2) 0.011(3)
C2 0.037(3) 0.039(3) 0.013(3) 0.003(2) 0.005(2) 0.021(3)
C3 0.046(4) 0.027(3) 0.028(3) 0.005(2) 0.014(3) 0.016(3)
C4 0.032(3) 0.024(3) 0.017(3) 0.000(2) -0.001(2) 0.010(2)
C5 0.048(4) 0.028(3) 0.022(3) 0.001(2) -0.005(3) 0.019(3)
C6 0.058(4) 0.048(4) 0.031(3) -0.006(3) -0.015(3) 0.035(3)
C7 0.049(4) 0.032(3) 0.058(4) -0.010(3) -0.022(3) 0.020(3)
C8 0.038(3) 0.040(4) 0.033(3) -0.001(3) -0.012(3) 0.021(3)
C9 0.041(3) 0.033(3) 0.012(3) 0.003(2) -0.003(2) 0.014(3)
C10 0.033(3) 0.042(3) 0.022(3) -0.005(2) -0.003(2) 0.023(3)
C11 0.050(4) 0.038(3) 0.037(4) 0.001(3) -0.004(3) 0.028(3)
C12 0.054(4) 0.062(5) 0.035(4) 0.007(3) 0.009(3) 0.033(4)
C13 0.054(4) 0.043(4) 0.020(3) -0.005(3) 0.003(3) 0.027(3)
C14 0.070(5) 0.054(4) 0.024(3) -0.010(3) 0.008(3) 0.032(4)
C15 0.056(4) 0.072(5) 0.042(4) -0.018(4) -0.005(3) 0.045(4)
C16 0.055(4) 0.041(4) 0.096(7) -0.017(4) -0.017(5) 0.028(4)
C17 0.058(5) 0.055(5) 0.060(5) -0.009(4) -0.014(4) 0.011(4)
C18 0.034(4) 0.033(4) 0.124(8) -0.018(5) 0.000(5) 0.006(3)
C19 0.029(3) 0.033(3) 0.020(3) -0.009(2) -0.001(2) 0.010(2)
C20 0.032(3) 0.033(3) 0.021(3) 0.000(2) -0.005(2) 0.005(3)
C21 0.036(3) 0.040(3) 0.031(3) 0.003(3) 0.010(3) 0.013(3)
C22 0.043(4) 0.036(3) 0.025(3) 0.012(3) 0.006(3) 0.014(3)
C23 0.042(4) 0.027(3) 0.033(3) 0.001(3) 0.007(3) 0.007(3)
C24 0.050(4) 0.028(3) 0.025(3) -0.001(2) -0.001(3) 0.016(3)
C25 0.032(3) 0.026(3) 0.037(3) 0.006(2) -0.001(3) 0.011(3)
C26 0.044(4) 0.043(4) 0.060(5) -0.007(3) -0.011(4) 0.019(3)
C27 0.062(4) 0.038(3) 0.044(4) 0.003(3) 0.012(3) 0.026(3)
C28 0.021(3) 0.038(3) 0.041(4) 0.011(3) 0.001(3) 0.000(3)
C29 0.064(5) 0.050(4) 0.041(4) 0.009(3) -0.020(4) 0.003(4)
C30 0.038(4) 0.122(8) 0.042(4) 0.034(5) 0.016(3) 0.040(5)
C31 0.056(4) 0.045(4) 0.062(5) 0.023(4) 0.024(4) 0.029(4)
C32 0.112(9) 0.050(6) 0.111(11) 0.027(6) 0.086(8) 0.034(6)
C33 0.151(12) 0.070(7) 0.040(6) 0.020(5) 0.003(7) 0.049(8)
C32A 0.112(9) 0.050(6) 0.111(11) 0.027(6) 0.086(8) 0.034(6)
C33A 0.151(12) 0.070(7) 0.040(6) 0.020(5) 0.003(7) 0.049(8)
C34 0.039(3) 0.024(3) 0.035(3) -0.002(2) 0.004(3) 0.012(3)
C35 0.039(3) 0.035(3) 0.021(3) -0.006(2) 0.008(3) 0.016(3)
C36 0.033(3) 0.045(4) 0.020(3) -0.002(2) 0.009(2) 0.018(3)
C37 0.032(4) 0.151(9) 0.023(3) -0.014(4) 0.004(3) 0.040(5)
C38 0.025(3) 0.154(10) 0.026(4) -0.006(5) 0.005(3) 0.026(5)
C39 0.021(3) 0.089(6) 0.040(4) -0.008(4) 0.007(3) 0.018(4)
C40 0.043(4) 0.042(4) 0.038(4) -0.002(3) 0.016(3) 0.013(3)
C41 0.030(3) 0.040(3) 0.020(3) -0.002(2) 0.009(2) 0.011(3)
C42 0.038(3) 0.046(4) 0.024(3) -0.002(3) 0.005(3) 0.024(3)
C43 0.046(4) 0.045(4) 0.021(3) 0.003(3) 0.011(3) 0.023(3)
C44 0.051(4) 0.062(4) 0.029(3) 0.001(3) 0.013(3) 0.038(3)
C45 0.054(4) 0.087(5) 0.021(3) 0.004(3) 0.007(3) 0.054(4)
C46 0.040(3) 0.069(5) 0.031(3) -0.013(3) -0.007(3) 0.034(3)
C47 0.033(3) 0.048(4) 0.032(3) -0.002(3) 0.005(3) 0.017(3)
C48 0.027(3) 0.027(3) 0.034(3) -0.004(2) -0.005(2) 0.014(2)
C49 0.032(3) 0.042(4) 0.046(4) 0.001(3) 0.000(3) 0.018(3)
C50 0.039(4) 0.052(4) 0.083(6) -0.024(4) -0.017(4) 0.022(4)
C51 0.069(5) 0.067(5) 0.069(6) -0.002(4) -0.024(4) 0.048(4)
C52 0.073(5) 0.058(5) 0.042(4) 0.009(4) -0.005(4) 0.039(4)
C53 0.048(4) 0.051(4) 0.036(4) 0.008(3) 0.002(3) 0.031(3)
C54 0.032(3) 0.025(3) 0.020(3) -0.002(2) 0.000(2) 0.008(2)
C55 0.036(3) 0.039(3) 0.017(3) 0.003(2) 0.004(2) 0.017(3)
C56 0.027(3) 0.056(4) 0.039(4) -0.011(3) 0.000(3) 0.024(3)
C57 0.036(3) 0.027(3) 0.041(4) -0.001(3) 0.012(3) 0.003(3)
C58 0.038(4) 0.029(3) 0.054(4) 0.006(3) 0.019(3) 0.011(3)
C59 0.036(3) 0.032(3) 0.048(4) 0.002(3) 0.012(3) 0.017(3)
C60 0.019(3) 0.146(7) 0.101(6) 0.084(5) 0.001(3) 0.005(4)
O1 0.045(3) 0.033(3) 0.070(4) 0.003(2) -0.013(3) 0.010(2)
O2 0.064(3) 0.058(3) 0.048(3) -0.014(3) -0.007(3) 0.025(3)
O3 0.047(3) 0.043(3) 0.038(3) 0.004(2) 0.006(2) 0.013(2)
O4 0.045(3) 0.053(3) 0.049(3) 0.006(2) 0.012(2) 0.022(2)
O5 0.041(3) 0.112(5) 0.178(8) 0.086(5) 0.054(4) 0.041(3)
O6 0.054(4) 0.200(10) 0.055(4) 0.012(5) -0.007(3) 0.028(5)
F1 0.066(3) 0.089(4) 0.098(4) 0.049(3) 0.043(3) 0.027(3)
F2 0.098(4) 0.133(5) 0.039(3) -0.028(3) -0.001(3) 0.059(4)
F3 0.045(2) 0.090(4) 0.069(3) -0.001(3) 0.000(2) 0.022(3)
F4 0.107(5) 0.103(4) 0.219(9) 0.092(5) 0.080(5) 0.074(4)
F5 0.130(5) 0.188(7) 0.076(4) -0.001(4) -0.012(4) 0.112(5)
F6 0.095(3) 0.155(5) 0.096(4) 0.042(4) 0.046(3) 0.100(4)
P1 0.0265(7) 0.0251(7) 0.0184(6) 0.0017(5) 0.0013(5) 0.0080(6)
P2 0.0306(7) 0.0246(7) 0.0141(6) 0.0009(5) 0.0054(5) 0.0118(6)
P3 0.0279(7) 0.0254(7) 0.0222(6) 0.0004(5) 0.0027(5) 0.0119(6)
P4 0.0279(7) 0.0322(8) 0.0166(7) -0.0005(6) 0.0033(5) 0.0104(6)
S1 0.0370(8) 0.0364(8) 0.0354(8) -0.0011(7) 0.0003(7) 0.0092(7)
S2 0.0536(11) 0.0663(13) 0.0772(15) 0.0168(11) 0.0148(11) 0.0318(10)
Pt1 0.02510(11) 0.02667(11) 0.01698(9) 0.00104(9) 0.00433(9) 0.00908(10)
C61 0.019(3) 0.146(7) 0.101(6) 0.084(5) 0.001(3) 0.005(4)

loop_
_atom_type_symbol
_atom_type_description
_atom_type_scat_dispersion_real
_atom_type_scat_dispersion_imag
_atom_type_scat_source
C C 0.0181 0.0091 'International Tables Vol C Tables 4.2.6.8 and 6.1.1.4'
H H 0.0000 0.0000 'International Tables Vol C Tables 4.2.6.8 and 6.1.1.4'
O O 0.0492 0.0322 'International Tables Vol C Tables 4.2.6.8 and 6.1.1.4'
F F 0.0727 0.0534 'International Tables Vol C Tables 4.2.6.8 and 6.1.1.4'
P P 0.2955 0.4335 'International Tables Vol C Tables 4.2.6.8 and 6.1.1.4'
S S 0.3331 0.5567 'International Tables Vol C Tables 4.2.6.8 and 6.1.1.4'
Pt Pt -4.5932 6.9264 'International Tables Vol C Tables 4.2.6.8 and 6.1.1.4'

loop_
_geom_angle_atom_site_label_1
_geom_angle_atom_site_label_2
_geom_angle_atom_site_label_3
_geom_angle
P1 C1 H1A 109.5
P1 C1 H1B 109.5
H1A C1 H1B 109.5
P1 C1 H1C 109.5
H1A C1 H1C 109.5
H1B C1 H1C 109.5
P1 C2 P2 98.4(3)
P1 C2 H2A 112.1
P2 C2 H2A 112.1
P1 C2 H2B 112.1
P2 C2 H2B 112.1
H2A C2 H2B 109.7
P2 C3 H3A 109.5
P2 C3 H3B 109.5
H3A C3 H3B 109.5
P2 C3 H3C 109.5
H3A C3 H3C 109.5
H3B C3 H3C 109.5
C9 C4 C5 119.4(5)
C9 C4 P2 123.2(5)
C5 C4 P2 117.4(4)
C6 C5 C4 118.4(6)
C6 C5 C13 116.2(6)
C4 C5 C13 125.4(5)
C5 C6 C7 121.8(7)
C5 C6 H6A 119.1
C7 C6 H6A 119.1
C8 C7 C6 118.2(6)
C8 C7 C16 125.3(7)
C6 C7 C16 116.5(7)
C7 C8 C9 122.6(6)
C7 C8 H8A 118.7
C9 C8 H8A 118.7
C8 C9 C4 119.0(6)
C8 C9 C10 117.6(6)
C4 C9 C10 122.7(5)
C11 C10 C9 109.8(5)
C11 C10 C12 109.8(5)
C9 C10 C12 112.6(5)
C11 C10 H10A 108.2
C9 C10 H10A 108.2
C12 C10 H10A 108.2
C10 C11 H11A 109.5
C10 C11 H11B 109.5
H11A C11 H11B 109.5
C10 C11 H11C 109.5
H11A C11 H11C 109.5
H11B C11 H11C 109.5
C10 C12 H12A 109.5
C10 C12 H12B 109.5
H12A C12 H12B 109.5
C10 C12 H12C 109.5
H12A C12 H12C 109.5
H12B C12 H12C 109.5
C5 C13 C15 111.5(6)
C5 C13 C14 108.9(6)
C15 C13 C14 110.4(6)
C5 C13 H13A 108.6
C15 C13 H13A 108.6
C14 C13 H13A 108.6
C13 C14 H14A 109.5
C13 C14 H14B 109.5
H14A C14 H14B 109.5
C13 C14 H14C 109.5
H14A C14 H14C 109.5
H14B C14 H14C 109.5
C13 C15 H15A 109.5
C13 C15 H15B 109.5
H15A C15 H15B 109.5
C13 C15 H15C 109.5
H15A C15 H15C 109.5
H15B C15 H15C 109.5
C17 C16 C7 112.5(7)
C17 C16 C18 116.1(7)
C7 C16 C18 107.9(7)
C17 C16 H16A 106.6
C7 C16 H16A 106.6
C18 C16 H16A 106.6
C16 C17 H17A 109.5
C16 C17 H17B 109.5
H17A C17 H17B 109.5
C16 C17 H17C 109.5
H17A C17 H17C 109.5
H17B C17 H17C 109.5
C16 C18 H18A 109.5
C16 C18 H18B 109.5
H18A C18 H18B 109.5
C16 C18 H18C 109.5
H18A C18 H18C 109.5
H18B C18 H18C 109.5
C24 C19 C20 119.9(6)
C24 C19 P1 116.9(5)
C20 C19 P1 122.8(5)
C21 C20 C19 120.1(6)
C21 C20 C28 116.9(6)
C19 C20 C28 122.4(5)
C20 C21 C22 120.5(6)
C20 C21 H21A 119.8
C22 C21 H21A 119.8
C23 C22 C21 119.0(6)
C23 C22 C31 122.1(6)
C21 C22 C31 118.9(6)
C22 C23 C24 120.6(7)
C22 C23 H23A 119.7
C24 C23 H23A 119.7
C19 C24 C23 118.9(6)
C19 C24 C25 126.0(6)
C23 C24 C25 114.8(6)
C26 C25 C24 115.1(6)
C26 C25 C27 110.4(6)
C24 C25 C27 109.0(5)
C26 C25 H25A 107.3
C24 C25 H25A 107.3
C27 C25 H25A 107.3
C25 C26 H26A 109.5
C25 C26 H26B 109.5
H26A C26 H26B 109.5
C25 C26 H26C 109.5
H26A C26 H26C 109.5
H26B C26 H26C 109.5
C25 C27 H27A 109.5
C25 C27 H27B 109.5
H27A C27 H27B 109.5
C25 C27 H27C 109.5
H27A C27 H27C 109.5
H27B C27 H27C 109.5
C30 C28 C20 113.8(6)
C30 C28 C29 109.4(6)
C20 C28 C29 107.0(6)
C30 C28 H28A 108.8
C20 C28 H28A 108.8
C29 C28 H28A 108.8
C28 C29 H29A 109.5
C28 C29 H29B 109.5
H29A C29 H29B 109.5
C28 C29 H29C 109.5
H29A C29 H29C 109.5
H29B C29 H29C 109.5
C28 C30 H30A 109.5
C28 C30 H30B 109.5
H30A C30 H30B 109.5
C28 C30 H30C 109.5
H30A C30 H30C 109.5
H30B C30 H30C 109.5
C33A C31 C32A 108.2(10)
C33A C31 C33 72(3)
C32A C31 C33 120(3)
C33A C31 C32 103(4)
C32A C31 C32 19(3)
C33 C31 C32 101(4)
C33A C31 C22 109.4(7)
C32A C31 C22 112.2(7)
C33 C31 C22 124(3)
C32 C31 C22 131(3)
C33A C31 H31A 25.0
C32A C31 H31A 94.7
C33 C31 H31A 96.7
C32 C31 H31A 96.8
C22 C31 H31A 96.7
C33A C31 H31B 110.6
C32A C31 H31B 108.2
C33 C31 H31B 38.9
C32 C31 H31B 93.9
C22 C31 H31B 108.2
H31A C31 H31B 135.6
C31 C32 H32A 109.5
C31 C32 H32B 109.4
H32A C32 H32B 109.5
C31 C32 H32C 109.5
H32A C32 H32C 109.5
H32B C32 H32C 109.5
C31 C33 H31B 41.0
C31 C33 H33A 109.5
H31B C33 H33A 103.5
C31 C33 H33B 109.5
H31B C33 H33B 74.1
H33A C33 H33B 109.5
C31 C33 H33C 109.5
H31B C33 H33C 142.7
H33A C33 H33C 109.5
H33B C33 H33C 109.5
C31 C32A H32D 109.5
C31 C32A H32E 109.5
H32D C32A H32E 109.5
C31 C32A H32F 109.5
H32D C32A H32F 109.5
H32E C32A H32F 109.5
C31 C33A H33D 109.5
C31 C33A H33E 109.5
H33D C33A H33E 109.5
C31 C33A H33F 109.5
H33D C33A H33F 109.5
H33E C33A H33F 109.5
C35 C34 P3 109.9(5)
C35 C34 H34A 109.7
P3 C34 H34A 109.7
C35 C34 H34B 109.7
P3 C34 H34B 109.7
H34A C34 H34B 108.2
C34 C35 P4 108.1(4)
C34 C35 H35A 110.1
P4 C35 H35A 110.1
C34 C35 H35B 110.1
P4 C35 H35B 110.1
H35A C35 H35B 108.4
C37 C36 C41 118.7(6)
C37 C36 P4 121.0(5)
C41 C36 P4 120.2(5)
C36 C37 C38 120.0(7)
C36 C37 H37A 120.0
C38 C37 H37A 120.0
C39 C38 C37 121.0(7)
C39 C38 H38A 119.5
C37 C38 H38A 119.5
C40 C39 C38 118.1(6)
C40 C39 H39A 121.0
C38 C39 H39A 121.0
C41 C40 C39 121.9(6)
C41 C40 H40A 119.1
C39 C40 H40A 119.1
C40 C41 C36 120.2(6)
C40 C41 H41A 119.9
C36 C41 H41A 119.9
C43 C42 C47 119.3(6)
C43 C42 P4 118.7(5)
C47 C42 P4 122.0(5)
C44 C43 C42 119.8(7)
C44 C43 H43A 120.1
C42 C43 H43A 120.1
C43 C44 C45 119.8(7)
C43 C44 H44A 120.1
C45 C44 H44A 120.1
C46 C45 C44 120.1(6)
C46 C45 H45A 120.0
C44 C45 H45A 120.0
C45 C46 C47 120.7(7)
C45 C46 H46A 119.7
C47 C46 H46A 119.7
C46 C47 C42 120.4(7)
C46 C47 H47A 119.8
C42 C47 H47A 119.8
C53 C48 C49 118.7(6)
C53 C48 P3 120.7(5)
C49 C48 P3 120.6(5)
C48 C49 C50 119.8(7)
C48 C49 H49A 120.1
C50 C49 H49A 120.1
C51 C50 C49 119.0(7)
C51 C50 H50A 120.5
C49 C50 H50A 120.5
C52 C51 C50 121.0(8)
C52 C51 H51A 119.5
C50 C51 H51A 119.5
C51 C52 C53 120.5(8)
C51 C52 H52A 119.7
C53 C52 H52A 119.7
C52 C53 C48 120.9(7)
C52 C53 H53A 119.5
C48 C53 H53A 119.5
C55 C54 C59 118.9(6)
C55 C54 P3 122.3(5)
C59 C54 P3 118.8(5)
C56 C55 C54 119.7(6)
C56 C55 H55A 120.2
C54 C55 H55A 120.2
C55 C56 C57 120.0(6)
C55 C56 H56A 120.0
C57 C56 H56A 120.0
C58 C57 C56 120.7(6)
C58 C57 H57A 119.6
C56 C57 H57A 119.6
C57 C58 C59 121.7(7)
C57 C58 H58A 119.1
C59 C58 H58A 119.1
C58 C59 C54 119.0(6)
C58 C59 H59A 120.5
C54 C59 H59A 120.5
F1 C60 F2 108.9(9)
F1 C60 F3 108.9(7)
F2 C60 F3 106.4(11)
F1 C60 S1 113.1(10)
F2 C60 S1 110.9(6)
F3 C60 S1 108.5(7)
C19 P1 C1 107.5(3)
C19 P1 C2 110.3(3)
C1 P1 C2 108.0(3)
C19 P1 Pt1 132.1(2)
C1 P1 Pt1 103.3(2)
C2 P1 Pt1 93.4(2)
C3 P2 C4 106.4(3)
C3 P2 C2 111.6(3)
C4 P2 C2 105.1(3)
C3 P2 Pt1 117.2(2)
C4 P2 Pt1 122.70(19)
C2 P2 Pt1 91.93(17)
C48 P3 C54 104.2(3)
C48 P3 C34 105.2(3)
C54 P3 C34 102.5(3)
C48 P3 Pt1 125.2(2)
C54 P3 Pt1 110.0(2)
C34 P3 Pt1 107.4(2)
C36 P4 C42 104.4(3)
C36 P4 C35 104.1(3)
C42 P4 C35 108.0(3)
C36 P4 Pt1 111.3(2)
C42 P4 Pt1 121.9(2)
C35 P4 Pt1 105.83(19)
O3 S1 O2 115.6(3)
O3 S1 O1 114.0(3)
O2 S1 O1 115.5(3)
O3 S1 C60 102.7(5)
O2 S1 C60 104.5(5)
O1 S1 C60 102.0(4)
O5 S2 O4 118.4(5)
O5 S2 O6 112.7(6)
O4 S2 O6 117.7(4)
O5 S2 C61 104.8(4)
O4 S2 C61 97.2(5)
O6 S2 C61 102.1(6)
P4 Pt1 P1 99.19(5)
P4 Pt1 P3 83.60(5)
P1 Pt1 P3 153.65(5)
P4 Pt1 P2 172.36(6)
P1 Pt1 P2 73.17(5)
P3 Pt1 P2 103.22(5)
F5 C61 F4 100.8(8)
F5 C61 F6 96.6(7)
F4 C61 F6 93.6(8)
F5 C61 S2 126.0(9)
F4 C61 S2 120.5(6)
F6 C61 S2 112.5(6)

loop_
_geom_bond_atom_site_label_1
_geom_bond_atom_site_label_2
_geom_bond_distance
C1 P1 1.823(6)
C1 H1A 0.9800
C1 H1B 0.9800
C1 H1C 0.9800
C2 P1 1.836(5)
C2 P2 1.846(6)
C2 H2A 0.9900
C2 H2B 0.9900
C3 P2 1.813(6)
C3 H3A 0.9800
C3 H3B 0.9800
C3 H3C 0.9800
C4 C9 1.393(9)
C4 C5 1.434(9)
C4 P2 1.828(6)
C5 C6 1.391(9)
C5 C13 1.528(9)
C6 C7 1.391(10)
C6 H6A 0.9500
C7 C8 1.380(10)
C7 C16 1.518(10)
C8 C9 1.386(9)
C8 H8A 0.9500
C9 C10 1.531(9)
C10 C11 1.512(9)
C10 C12 1.565(9)
C10 H10A 1.0000
C11 H11A 0.9800
C11 H11B 0.9800
C11 H11C 0.9800
C12 H12A 0.9800
C12 H12B 0.9800
C12 H12C 0.9800
C13 C15 1.533(10)
C13 C14 1.535(9)
C13 H13A 1.0000
C14 H14A 0.9800
C14 H14B 0.9800
C14 H14C 0.9800
C15 H15A 0.9800
C15 H15B 0.9800
C15 H15C 0.9800
C16 C17 1.514(12)
C16 C18 1.524(12)
C16 H16A 1.0000
C17 H17A 0.9800
C17 H17B 0.9800
C17 H17C 0.9800
C18 H18A 0.9800
C18 H18B 0.9800
C18 H18C 0.9800
C19 C24 1.385(10)
C19 C20 1.402(9)
C19 P1 1.821(6)
C20 C21 1.383(9)
C20 C28 1.515(9)
C21 C22 1.421(10)
C21 H21A 0.9500
C22 C23 1.367(9)
C22 C31 1.514(9)
C23 C24 1.441(9)
C23 H23A 0.9500
C24 C25 1.527(9)
C25 C26 1.527(9)
C25 C27 1.534(9)
C25 H25A 1.0000
C26 H26A 0.9800
C26 H26B 0.9800
C26 H26C 0.9800
C27 H27A 0.9800
C27 H27B 0.9800
C27 H27C 0.9800
C28 C30 1.509(10)
C28 C29 1.515(11)
C28 H28A 1.0000
C29 H29A 0.9800
C29 H29B 0.9800
C29 H29C 0.9800
C30 H30A 0.9800
C30 H30B 0.9800
C30 H30C 0.9800
C31 C33A 1.482(12)
C31 C32A 1.495(11)
C31 C33 1.50(2)
C31 C32 1.50(2)
C31 H31A 1.0000
C31 H31B 1.0000
C32 H32A 0.9800
C32 H32B 0.9800
C32 H32C 0.9800
C33 H31B 0.9584
C33 H33A 0.9800
C33 H33B 0.9800
C33 H33C 0.9800
C32A H32D 0.9800
C32A H32E 0.9800
C32A H32F 0.9800
C33A H33D 0.9800
C33A H33E 0.9800
C33A H33F 0.9800
C34 C35 1.485(9)
C34 P3 1.838(6)
C34 H34A 0.9900
C34 H34B 0.9900
C35 P4 1.821(6)
C35 H35A 0.9900
C35 H35B 0.9900
C36 C37 1.369(10)
C36 C41 1.415(8)
C36 P4 1.808(6)
C37 C38 1.386(10)
C37 H37A 0.9500
C38 C39 1.385(10)
C38 H38A 0.9500
C39 C40 1.378(10)
C39 H39A 0.9500
C40 C41 1.343(9)
C40 H40A 0.9500
C41 H41A 0.9500
C42 C43 1.389(9)
C42 C47 1.393(9)
C42 P4 1.813(7)
C43 C44 1.381(9)
C43 H43A 0.9500
C44 C45 1.395(10)
C44 H44A 0.9500
C45 C46 1.363(11)
C45 H45A 0.9500
C46 C47 1.366(10)
C46 H46A 0.9500
C47 H47A 0.9500
C48 C53 1.385(9)
C48 C49 1.389(9)
C48 P3 1.817(6)
C49 C50 1.407(11)
C49 H49A 0.9500
C50 C51 1.372(13)
C50 H50A 0.9500
C51 C52 1.355(12)
C51 H51A 0.9500
C52 C53 1.361(10)
C52 H52A 0.9500
C53 H53A 0.9500
C54 C55 1.403(9)
C54 C59 1.410(9)
C54 P3 1.831(6)
C55 C56 1.373(9)
C55 H55A 0.9500
C56 C57 1.374(10)
C56 H56A 0.9500
C57 C58 1.347(10)
C57 H57A 0.9500
C58 C59 1.364(9)
C58 H58A 0.9500
C59 H59A 0.9500
C60 F1 1.296(12)
C60 F2 1.332(16)
C60 F3 1.362(10)
C60 S1 1.813(11)
O1 S1 1.437(5)
O2 S1 1.436(5)
O3 S1 1.423(5)
O4 S2 1.427(6)
O5 S2 1.381(6)
O6 S2 1.496(8)
F4 C61 1.380(10)
F5 C61 1.265(10)
F6 C61 1.504(12)
P1 Pt1 2.3203(16)
P2 Pt1 2.3578(14)
P3 Pt1 2.3316(15)
P4 Pt1 2.3197(14)
S2 C61 1.582(11)
